data_2220993
loop_
_publ_author_name
'Ayouz, Katia'
'Kars, Mohammed'
'Rebbah, Allaoua'
'Rebbah, Houria'

_publ_section_title
;
 I~8~As~21~Ge~25~
;
_journal_coeditor_code BR2095
_journal_issue 3
_journal_name_full 'Acta Crystallographica Section E'
_journal_page_first i15
_journal_paper_doi 10.1107/S1600536809004991
_journal_volume 65
_journal_year 2009
_chemical_formula_iupac 'I8 As21 Ge25'
_chemical_formula_structural '[As21 Ge25] I8'
_chemical_formula_sum 'As20.897 Ge25.101 I8'
_chemical_formula_weight 4403
_chemical_name_common 'octaiodo henacosarsenate pentacosagermanide'
_chemical_name_systematic
;
octaiodine henacosarsenic pentacosagermanium
;
_space_group_IT_number 223
_symmetry_cell_setting cubic
_symmetry_space_group_name_Hall '-P 4n 2 3'
_symmetry_space_group_name_H-M 'P m -3 n'
_cell_angle_alpha 90
_cell_angle_beta 90
_cell_angle_gamma 90
_cell_formula_units_Z 1
_cell_length_a 10.5963(6)
_cell_length_b 10.5963(5)
_cell_length_c 10.5963(8)
_cell_measurement_reflns_used 25
_cell_measurement_temperature 293
_cell_measurement_theta_max 38.00
_cell_measurement_theta_min 6.09
_cell_volume 1189.77(13)
_computing_cell_refinement 'KappaCCD Software (Nonius, 1998)'
_computing_data_collection 'KappaCCD Software (Nonius, 1998)'
_computing_data_reduction 'DENZO and SCALEPACK (Otwinowski & Minor, 1997)'
_computing_molecular_graphics 'GRETEP (Laugier & Bochu, 2002)'
_computing_publication_material 'JANA2000 (Pet\<r\'i\<cek & Du\<sek, 2000)'
_computing_structure_refinement 'JANA2000 (Pet\<r\'i\<cek & Du\<sek, 2000)'
_computing_structure_solution 'coordinates taken from analogous clathrates-I (Reference?)'
_diffrn_ambient_temperature 293
_diffrn_measured_fraction_theta_full 0.99
_diffrn_measurement_device_type 'Nonius KappaCCD'
_diffrn_measurement_method \f
_diffrn_radiation_monochromator graphite
_diffrn_radiation_source 'fine-focus sealed tube'
_diffrn_radiation_type 'Mo K\a'
_diffrn_radiation_wavelength 0.71069
_diffrn_reflns_av_R_equivalents 0.0642
_diffrn_reflns_av_sigmaI/netI 0.0237
_diffrn_reflns_limit_h_max 18
_diffrn_reflns_limit_h_min -17
_diffrn_reflns_limit_k_max 10
_diffrn_reflns_limit_k_min -12
_diffrn_reflns_limit_l_max 17
_diffrn_reflns_limit_l_min -10
_diffrn_reflns_number 5499
_diffrn_reflns_theta_full 38.00
_diffrn_reflns_theta_max 38.00
_diffrn_reflns_theta_min 6.09
_exptl_absorpt_coefficient_mu 34.296
_exptl_absorpt_correction_T_max 0.330
_exptl_absorpt_correction_T_min 0.137
_exptl_absorpt_correction_type gaussian
_exptl_absorpt_process_details '(JANA2000; Pet\<r\'i\<cek & Du\<sek, 2000)'
_exptl_crystal_colour colourless
_exptl_crystal_density_diffrn 6.1431(6)
_exptl_crystal_description cubic
_exptl_crystal_F_000 1917
_exptl_crystal_size_max 0.076
_exptl_crystal_size_mid 0.07
_exptl_crystal_size_min 0.035
_refine_diff_density_max 2.48
_refine_diff_density_min -3.60
_refine_ls_extinction_method none
_refine_ls_goodness_of_fit_ref 1.75
_refine_ls_number_parameters 15
_refine_ls_number_reflns 606
_refine_ls_number_restraints 3
_refine_ls_R_factor_all 0.0475
_refine_ls_R_factor_gt 0.0297
_refine_ls_shift/su_max 0.0001
_refine_ls_shift/su_mean 0.0000
_refine_ls_structure_factor_coef F
_refine_ls_weighting_details 'w = 1/[\s^2^(F)+0.0001F^2^]'
_refine_ls_weighting_scheme sigma
_refine_ls_wR_factor_gt 0.0347
_refine_ls_wR_factor_ref 0.0373
_reflns_number_gt 454
_reflns_number_total 606
_reflns_threshold_expression I>3\s(I)
_cod_data_source_file br2095.cif
_cod_data_source_block I
_cod_depositor_comments
;
The following automatic conversions were performed:
'_exptl_absorpt_correction_type' value 'Gaussian' changed to 'gaussian'
according to '/home/saulius/struct/CIF-dictionaries/cif_core.dic'
dictionary named 'cif_core.dic' version 2.4.1 from 2010-06-29.

Automatic conversion script
Id: cif_fix_enum 1527 2010-12-29 10:47:43Z saulius 

The following automatic conversions were performed:

'_exptl_absorpt_correction_type' value 'Gaussian' changed to
'gaussian' according to
/home/saulius/struct/CIF-dictionaries/cif_core.dic dictionary named
'cif_core.dic' version 2.4.1 from 2010-06-29.

Automatic conversion script
Id: cif_fix_values 1715 2011-07-08 13:25:40Z adriana 
;
_cod_database_code 2220993
_cod_database_fobs_code 2220993

loop_
_symmetry_equiv_pos_site_id
_symmetry_equiv_pos_as_xyz
1 x,y,z
2 1/2-y,1/2+x,1/2+z
3 x,-y,-z
4 z,x,y
5 -x,-y,z
6 1/2+y,1/2+x,1/2-z
7 1/2-x,1/2+z,1/2+y
8 1/2+y,1/2-x,1/2+z
9 -x,y,-z
10 -z,-x,y
11 1/2-y,1/2-x,1/2-z
12 1/2+x,1/2-z,1/2+y
13 z,-x,-y
14 1/2+x,1/2+z,1/2-y
15 -z,x,-y
16 1/2-x,1/2-z,1/2-y
17 1/2+z,1/2-y,1/2+x
18 y,z,x
19 1/2-z,1/2+y,1/2+x
20 -y,-z,x
21 1/2+z,1/2+y,1/2-x
22 -y,z,-x
23 1/2-z,1/2-y,1/2-x
24 y,-z,-x
25 -x,-y,-z
26 1/2+y,1/2-x,1/2-z
27 -x,y,z
28 -z,-x,-y
29 x,y,-z
30 1/2-y,1/2-x,1/2+z
31 1/2+x,1/2-z,1/2-y
32 1/2-y,1/2+x,1/2-z
33 x,-y,z
34 z,x,-y
35 1/2+y,1/2+x,1/2+z
36 1/2-x,1/2+z,1/2-y
37 -z,x,y
38 1/2-x,1/2-z,1/2+y
39 z,-x,y
40 1/2+x,1/2+z,1/2+y
41 1/2-z,1/2+y,1/2-x
42 -y,-z,-x
43 1/2+z,1/2-y,1/2-x
44 y,z,-x
45 1/2-z,1/2-y,1/2+x
46 y,-z,x
47 1/2+z,1/2+y,1/2+x
48 -y,z,x

loop_
_atom_site_type_symbol
_atom_site_label
_atom_site_fract_x
_atom_site_fract_y
_atom_site_fract_z
_atom_site_U_iso_or_equiv
_atom_site_adp_type
_atom_site_calc_flag
_atom_site_refinement_flags
_atom_site_occupancy
_atom_site_disorder_assembly
_atom_site_disorder_group
I I1 0 0 0 0.01086(12) Uani d . 1 . .
I I2 0.25 0.5 0 0.01537(14) Uani d . 1 . .
Ge Ge3 0 0.31029(6) 0.11761(6) 0.01180(15) Uani d . 0.971(4) . .
As As3 0 0.31029(6) 0.11761(6) 0.01180(15) Uani d . 0.029(4) . .
As As2 0.18337(4) 0.18337(4) 0.18337(4) 0.01082(8) Uani d . 0.900(4) . .
Ge Ge2 0.18337(4) 0.18337(4) 0.18337(4) 0.01082(8) Uani d . 0.100(4) . .
As As1 0.25 0 0.5 0.0144(2) Uani d . 0.966(8) . .
Ge Ge1 0.25 0 0.5 0.0144(2) Uani d . 0.034(8) . .

loop_
_atom_site_aniso_label
_atom_site_aniso_U_11
_atom_site_aniso_U_22
_atom_site_aniso_U_33
_atom_site_aniso_U_12
_atom_site_aniso_U_13
_atom_site_aniso_U_23
_atom_site_aniso_type_symbol
I1 0.0109(2) 0.0109(2) 0.0109(2) 0 0 0 I
I2 0.0110(3) 0.0176(2) 0.0176(2) 0 0 0 I
Ge3 0.0112(3) 0.0129(3) 0.0113(3) 0 0 -0.0009(2) Ge
As3 0.0112(3) 0.0129(3) 0.0113(3) 0 0 -0.0009(2) As
As2 0.01082(14) 0.01082(14) 0.01082(14) -0.00079(13) -0.00079(13) -0.00079(13) As
Ge2 0.01082(14) 0.01082(14) 0.01082(14) -0.00079(13) -0.00079(13) -0.00079(13) Ge
As1 0.0152(5) 0.0140(3) 0.0140(3) 0 0 0 As
Ge1 0.0152(5) 0.0140(3) 0.0140(3) 0 0 0 Ge

loop_
_atom_type_symbol
_atom_type_scat_dispersion_real
_atom_type_scat_dispersion_imag
_atom_type_scat_source
Ge 0.155 1.800 'International Tables Vol C Tables  4.2.6.8 and 6.1.1.1'
As 0.050 2.006 'International Tables Vol C Tables  4.2.6.8 and 6.1.1.1'
I -0.474 1.812 'International Tables Vol C Tables  4.2.6.8 and 6.1.1.1'

loop_
_geom_angle_atom_site_label_1
_geom_angle_atom_site_label_2
_geom_angle_atom_site_label_3
_geom_angle_site_symmetry_1
_geom_angle_site_symmetry_2
_geom_angle_site_symmetry_3
_geom_angle
_geom_angle_publ_flag
Ge3 I1 Ge3 . . 25_555 180 ?
Ge3 I1 Ge3 . . 4_555 70.644(10) ?
Ge3 I1 Ge3 . . 28_555 109.356(10) ?
Ge3 I1 Ge3 . . 5_555 138.482(15) ?
Ge3 I1 Ge3 . . 10_555 70.644(10) ?
Ge3 I1 Ge3 . . 34_555 109.356(10) ?
Ge3 I1 Ge3 . . 18_555 70.644(10) ?
Ge3 I1 Ge3 . . 42_555 109.356(10) ?
Ge3 I1 Ge3 . . 22_555 70.644(10) ?
Ge3 I1 Ge3 . . 46_555 109.356(10) ?
Ge3 I1 As2 . . 25_555 138.117(9) ?
Ge3 I1 As2 . . 3_555 138.117(9) ?
Ge3 I1 As2 . . 5_555 109.587(11) ?
Ge3 I1 As2 . . 29_555 70.413(11) ?
Ge3 I1 As2 . . 9_555 70.413(11) ?
Ge3 I1 As2 . . 33_555 109.587(11) ?
Ge3 I1 Ge3 25_555 . . 180 ?
Ge3 I1 Ge3 25_555 . 4_555 109.356(10) ?
Ge3 I1 Ge3 25_555 . 28_555 70.644(10) ?
Ge3 I1 Ge3 25_555 . 29_555 138.482(15) ?
Ge3 I1 Ge3 25_555 . 10_555 109.356(10) ?
Ge3 I1 Ge3 25_555 . 34_555 70.644(10) ?
Ge3 I1 Ge3 25_555 . 18_555 109.356(10) ?
Ge3 I1 Ge3 25_555 . 42_555 70.644(10) ?
Ge3 I1 Ge3 25_555 . 22_555 109.356(10) ?
Ge3 I1 Ge3 25_555 . 46_555 70.644(10) ?
Ge3 I1 As2 25_555 . . 138.117(9) ?
Ge3 I1 As2 25_555 . 27_555 138.117(9) ?
Ge3 I1 As2 25_555 . 5_555 70.413(11) ?
Ge3 I1 As2 25_555 . 29_555 109.587(11) ?
Ge3 I1 As2 25_555 . 9_555 109.587(11) ?
Ge3 I1 As2 25_555 . 33_555 70.413(11) ?
Ge3 I1 Ge3 4_555 . . 70.644(10) ?
Ge3 I1 Ge3 4_555 . 25_555 109.356(10) ?
Ge3 I1 Ge3 4_555 . 28_555 180 ?
Ge3 I1 Ge3 4_555 . 5_555 70.644(10) ?
Ge3 I1 Ge3 4_555 . 29_555 109.356(10) ?
Ge3 I1 Ge3 4_555 . 34_555 138.482(15) ?
Ge3 I1 Ge3 4_555 . 18_555 70.644(10) ?
Ge3 I1 Ge3 4_555 . 42_555 109.356(10) ?
Ge3 I1 Ge3 4_555 . 22_555 109.356(10) ?
Ge3 I1 Ge3 4_555 . 46_555 70.644(10) ?
Ge3 I1 As2 4_555 . 25_555 138.117(9) ?
Ge3 I1 As2 4_555 . 3_555 109.587(11) ?
Ge3 I1 As2 4_555 . 27_555 70.413(11) ?
Ge3 I1 As2 4_555 . 5_555 70.413(11) ?
Ge3 I1 As2 4_555 . 29_555 109.587(11) ?
Ge3 I1 As2 4_555 . 9_555 138.117(9) ?
Ge3 I1 Ge3 28_555 . . 109.356(10) ?
Ge3 I1 Ge3 28_555 . 25_555 70.644(10) ?
Ge3 I1 Ge3 28_555 . 4_555 180 ?
Ge3 I1 Ge3 28_555 . 5_555 109.356(10) ?
Ge3 I1 Ge3 28_555 . 29_555 70.644(10) ?
Ge3 I1 Ge3 28_555 . 10_555 138.482(15) ?
Ge3 I1 Ge3 28_555 . 18_555 109.356(10) ?
Ge3 I1 Ge3 28_555 . 42_555 70.644(10) ?
Ge3 I1 Ge3 28_555 . 22_555 70.644(10) ?
Ge3 I1 Ge3 28_555 . 46_555 109.356(10) ?
Ge3 I1 As2 28_555 . . 138.117(9) ?
Ge3 I1 As2 28_555 . 3_555 70.413(11) ?
Ge3 I1 As2 28_555 . 27_555 109.587(11) ?
Ge3 I1 As2 28_555 . 5_555 109.587(11) ?
Ge3 I1 As2 28_555 . 29_555 70.413(11) ?
Ge3 I1 As2 28_555 . 33_555 138.117(9) ?
Ge3 I1 Ge3 5_555 . . 138.482(15) ?
Ge3 I1 Ge3 5_555 . 4_555 70.644(10) ?
Ge3 I1 Ge3 5_555 . 28_555 109.356(10) ?
Ge3 I1 Ge3 5_555 . 29_555 180 ?
Ge3 I1 Ge3 5_555 . 10_555 70.644(10) ?
Ge3 I1 Ge3 5_555 . 34_555 109.356(10) ?
Ge3 I1 Ge3 5_555 . 18_555 109.356(10) ?
Ge3 I1 Ge3 5_555 . 42_555 70.644(10) ?
Ge3 I1 Ge3 5_555 . 22_555 109.356(10) ?
Ge3 I1 Ge3 5_555 . 46_555 70.644(10) ?
Ge3 I1 As2 5_555 . . 109.587(11) ?
Ge3 I1 As2 5_555 . 25_555 70.413(11) ?
Ge3 I1 As2 5_555 . 3_555 70.413(11) ?
Ge3 I1 As2 5_555 . 27_555 109.587(11) ?
Ge3 I1 As2 5_555 . 29_555 138.117(9) ?
Ge3 I1 As2 5_555 . 9_555 138.117(9) ?
Ge3 I1 Ge3 29_555 . 25_555 138.482(15) ?
Ge3 I1 Ge3 29_555 . 4_555 109.356(10) ?
Ge3 I1 Ge3 29_555 . 28_555 70.644(10) ?
Ge3 I1 Ge3 29_555 . 5_555 180 ?
Ge3 I1 Ge3 29_555 . 10_555 109.356(10) ?
Ge3 I1 Ge3 29_555 . 34_555 70.644(10) ?
Ge3 I1 Ge3 29_555 . 18_555 70.644(10) ?
Ge3 I1 Ge3 29_555 . 42_555 109.356(10) ?
Ge3 I1 Ge3 29_555 . 22_555 70.644(10) ?
Ge3 I1 Ge3 29_555 . 46_555 109.356(10) ?
Ge3 I1 As2 29_555 . . 70.413(11) ?
Ge3 I1 As2 29_555 . 25_555 109.587(11) ?
Ge3 I1 As2 29_555 . 3_555 109.587(11) ?
Ge3 I1 As2 29_555 . 27_555 70.413(11) ?
Ge3 I1 As2 29_555 . 5_555 138.117(9) ?
Ge3 I1 As2 29_555 . 33_555 138.117(9) ?
Ge3 I1 Ge3 10_555 . . 70.644(10) ?
Ge3 I1 Ge3 10_555 . 25_555 109.356(10) ?
Ge3 I1 Ge3 10_555 . 28_555 138.482(15) ?
Ge3 I1 Ge3 10_555 . 5_555 70.644(10) ?
Ge3 I1 Ge3 10_555 . 29_555 109.356(10) ?
Ge3 I1 Ge3 10_555 . 34_555 180 ?
Ge3 I1 Ge3 10_555 . 18_555 109.356(10) ?
Ge3 I1 Ge3 10_555 . 42_555 70.644(10) ?
Ge3 I1 Ge3 10_555 . 22_555 70.644(10) ?
Ge3 I1 Ge3 10_555 . 46_555 109.356(10) ?
Ge3 I1 As2 10_555 . . 70.413(11) ?
Ge3 I1 As2 10_555 . 25_555 109.587(11) ?
Ge3 I1 As2 10_555 . 3_555 138.117(9) ?
Ge3 I1 As2 10_555 . 29_555 138.117(9) ?
Ge3 I1 As2 10_555 . 9_555 109.587(11) ?
Ge3 I1 As2 10_555 . 33_555 70.413(11) ?
Ge3 I1 Ge3 34_555 . . 109.356(10) ?
Ge3 I1 Ge3 34_555 . 25_555 70.644(10) ?
Ge3 I1 Ge3 34_555 . 4_555 138.482(15) ?
Ge3 I1 Ge3 34_555 . 5_555 109.356(10) ?
Ge3 I1 Ge3 34_555 . 29_555 70.644(10) ?
Ge3 I1 Ge3 34_555 . 10_555 180 ?
Ge3 I1 Ge3 34_555 . 18_555 70.644(10) ?
Ge3 I1 Ge3 34_555 . 42_555 109.356(10) ?
Ge3 I1 Ge3 34_555 . 22_555 109.356(10) ?
Ge3 I1 Ge3 34_555 . 46_555 70.644(10) ?
Ge3 I1 As2 34_555 . . 109.587(11) ?
Ge3 I1 As2 34_555 . 25_555 70.413(11) ?
Ge3 I1 As2 34_555 . 27_555 138.117(9) ?
Ge3 I1 As2 34_555 . 5_555 138.117(9) ?
Ge3 I1 As2 34_555 . 9_555 70.413(11) ?
Ge3 I1 As2 34_555 . 33_555 109.587(11) ?
Ge3 I1 Ge3 18_555 . . 70.644(10) ?
Ge3 I1 Ge3 18_555 . 25_555 109.356(10) ?
Ge3 I1 Ge3 18_555 . 4_555 70.644(10) ?
Ge3 I1 Ge3 18_555 . 28_555 109.356(10) ?
Ge3 I1 Ge3 18_555 . 5_555 109.356(10) ?
Ge3 I1 Ge3 18_555 . 29_555 70.644(10) ?
Ge3 I1 Ge3 18_555 . 10_555 109.356(10) ?
Ge3 I1 Ge3 18_555 . 34_555 70.644(10) ?
Ge3 I1 Ge3 18_555 . 42_555 180 ?
Ge3 I1 Ge3 18_555 . 22_555 138.482(15) ?
Ge3 I1 As2 18_555 . 25_555 138.117(9) ?
Ge3 I1 As2 18_555 . 3_555 70.413(11) ?
Ge3 I1 As2 18_555 . 27_555 109.587(11) ?
Ge3 I1 As2 18_555 . 5_555 138.117(9) ?
Ge3 I1 As2 18_555 . 9_555 109.587(11) ?
Ge3 I1 As2 18_555 . 33_555 70.413(11) ?
Ge3 I1 Ge3 42_555 . . 109.356(10) ?
Ge3 I1 Ge3 42_555 . 25_555 70.644(10) ?
Ge3 I1 Ge3 42_555 . 4_555 109.356(10) ?
Ge3 I1 Ge3 42_555 . 28_555 70.644(10) ?
Ge3 I1 Ge3 42_555 . 5_555 70.644(10) ?
Ge3 I1 Ge3 42_555 . 29_555 109.356(10) ?
Ge3 I1 Ge3 42_555 . 10_555 70.644(10) ?
Ge3 I1 Ge3 42_555 . 34_555 109.356(10) ?
Ge3 I1 Ge3 42_555 . 18_555 180 ?
Ge3 I1 Ge3 42_555 . 46_555 138.482(15) ?
Ge3 I1 As2 42_555 . . 138.117(9) ?
Ge3 I1 As2 42_555 . 3_555 109.587(11) ?
Ge3 I1 As2 42_555 . 27_555 70.413(11) ?
Ge3 I1 As2 42_555 . 29_555 138.117(9) ?
Ge3 I1 As2 42_555 . 9_555 70.413(11) ?
Ge3 I1 As2 42_555 . 33_555 109.587(11) ?
Ge3 I1 Ge3 22_555 . . 70.644(10) ?
Ge3 I1 Ge3 22_555 . 25_555 109.356(10) ?
Ge3 I1 Ge3 22_555 . 4_555 109.356(10) ?
Ge3 I1 Ge3 22_555 . 28_555 70.644(10) ?
Ge3 I1 Ge3 22_555 . 5_555 109.356(10) ?
Ge3 I1 Ge3 22_555 . 29_555 70.644(10) ?
Ge3 I1 Ge3 22_555 . 10_555 70.644(10) ?
Ge3 I1 Ge3 22_555 . 34_555 109.356(10) ?
Ge3 I1 Ge3 22_555 . 18_555 138.482(15) ?
Ge3 I1 Ge3 22_555 . 46_555 180 ?
Ge3 I1 As2 22_555 . . 109.587(11) ?
Ge3 I1 As2 22_555 . 25_555 70.413(11) ?
Ge3 I1 As2 22_555 . 3_555 138.117(9) ?
Ge3 I1 As2 22_555 . 5_555 70.413(11) ?
Ge3 I1 As2 22_555 . 29_555 109.587(11) ?
Ge3 I1 As2 22_555 . 33_555 138.117(9) ?
Ge3 I1 Ge3 46_555 . . 109.356(10) ?
Ge3 I1 Ge3 46_555 . 25_555 70.644(10) ?
Ge3 I1 Ge3 46_555 . 4_555 70.644(10) ?
Ge3 I1 Ge3 46_555 . 28_555 109.356(10) ?
Ge3 I1 Ge3 46_555 . 5_555 70.644(10) ?
Ge3 I1 Ge3 46_555 . 29_555 109.356(10) ?
Ge3 I1 Ge3 46_555 . 10_555 109.356(10) ?
Ge3 I1 Ge3 46_555 . 34_555 70.644(10) ?
Ge3 I1 Ge3 46_555 . 42_555 138.482(15) ?
Ge3 I1 Ge3 46_555 . 22_555 180 ?
Ge3 I1 As2 46_555 . . 70.413(11) ?
Ge3 I1 As2 46_555 . 25_555 109.587(11) ?
Ge3 I1 As2 46_555 . 27_555 138.117(9) ?
Ge3 I1 As2 46_555 . 5_555 109.587(11) ?
Ge3 I1 As2 46_555 . 29_555 70.413(11) ?
Ge3 I1 As2 46_555 . 9_555 138.117(9) ?
As2 I1 As2 . . 25_555 180 ?
As2 I1 As2 . . 3_555 109.471(10) ?
As2 I1 As2 . . 27_555 70.529(10) ?
As2 I1 As2 . . 5_555 109.471(10) ?
As2 I1 As2 . . 29_555 70.529(10) ?
As2 I1 As2 . . 9_555 109.471(10) ?
As2 I1 As2 . . 33_555 70.529(10) ?
As2 I1 As2 25_555 . . 180 ?
As2 I1 As2 25_555 . 3_555 70.529(10) ?
As2 I1 As2 25_555 . 27_555 109.471(10) ?
As2 I1 As2 25_555 . 5_555 70.529(10) ?
As2 I1 As2 25_555 . 29_555 109.471(10) ?
As2 I1 As2 25_555 . 9_555 70.529(10) ?
As2 I1 As2 25_555 . 33_555 109.471(10) ?
As2 I1 As2 3_555 . . 109.471(10) ?
As2 I1 As2 3_555 . 25_555 70.529(10) ?
As2 I1 As2 3_555 . 27_555 180 ?
As2 I1 As2 3_555 . 5_555 109.471(10) ?
As2 I1 As2 3_555 . 29_555 70.529(10) ?
As2 I1 As2 3_555 . 9_555 109.471(10) ?
As2 I1 As2 3_555 . 33_555 70.529(10) ?
As2 I1 As2 27_555 . . 70.529(10) ?
As2 I1 As2 27_555 . 25_555 109.471(10) ?
As2 I1 As2 27_555 . 3_555 180 ?
As2 I1 As2 27_555 . 5_555 70.529(10) ?
As2 I1 As2 27_555 . 29_555 109.471(10) ?
As2 I1 As2 27_555 . 9_555 70.529(10) ?
As2 I1 As2 27_555 . 33_555 109.471(10) ?
As2 I1 As2 5_555 . . 109.471(10) ?
As2 I1 As2 5_555 . 25_555 70.529(10) ?
As2 I1 As2 5_555 . 3_555 109.471(10) ?
As2 I1 As2 5_555 . 27_555 70.529(10) ?
As2 I1 As2 5_555 . 29_555 180 ?
As2 I1 As2 5_555 . 9_555 109.471(10) ?
As2 I1 As2 5_555 . 33_555 70.529(10) ?
As2 I1 As2 29_555 . . 70.529(10) ?
As2 I1 As2 29_555 . 25_555 109.471(10) ?
As2 I1 As2 29_555 . 3_555 70.529(10) ?
As2 I1 As2 29_555 . 27_555 109.471(10) ?
As2 I1 As2 29_555 . 5_555 180 ?
As2 I1 As2 29_555 . 9_555 70.529(10) ?
As2 I1 As2 29_555 . 33_555 109.471(10) ?
As2 I1 As2 9_555 . . 109.471(10) ?
As2 I1 As2 9_555 . 25_555 70.529(10) ?
As2 I1 As2 9_555 . 3_555 109.471(10) ?
As2 I1 As2 9_555 . 27_555 70.529(10) ?
As2 I1 As2 9_555 . 5_555 109.471(10) ?
As2 I1 As2 9_555 . 29_555 70.529(10) ?
As2 I1 As2 9_555 . 33_555 180 ?
As2 I1 As2 33_555 . . 70.529(10) ?
As2 I1 As2 33_555 . 25_555 109.471(10) ?
As2 I1 As2 33_555 . 3_555 70.529(10) ?
As2 I1 As2 33_555 . 27_555 109.471(10) ?
As2 I1 As2 33_555 . 5_555 70.529(10) ?
As2 I1 As2 33_555 . 29_555 109.471(10) ?
As2 I1 As2 33_555 . 9_555 180 ?
Ge3 I2 Ge3 . . 25_565 83.521(11) ?
Ge3 I2 Ge3 . . 5_565 68.952(13) ?
Ge3 I2 Ge3 . . 7_554 162.500(15) ?
Ge3 I2 Ge3 . . 31_555 99.156(11) ?
Ge3 I2 Ge3 . . 12_554 123.809(13) ?
Ge3 I2 Ge3 . . 36_555 123.809(13) ?
Ge3 I2 As1 . . 2_554 158.083(10) ?
Ge3 I2 As1 . . 26_555 97.307(9) ?
Ge3 I2 As1 . . 17_454 73.781(9) ?
Ge3 I2 Ge3 25_565 . . 83.521(11) ?
Ge3 I2 Ge3 25_565 . 29_555 68.952(13) ?
Ge3 I2 Ge3 25_565 . 7_554 99.156(11) ?
Ge3 I2 Ge3 25_565 . 31_555 162.500(15) ?
Ge3 I2 Ge3 25_565 . 12_554 123.809(13) ?
Ge3 I2 Ge3 25_565 . 36_555 123.809(13) ?
Ge3 I2 As1 25_565 . 2_554 97.307(9) ?
Ge3 I2 As1 25_565 . 26_555 158.083(10) ?
Ge3 I2 Ge3 5_565 . . 68.952(13) ?
Ge3 I2 Ge3 5_565 . 29_555 83.521(11) ?
Ge3 I2 Ge3 5_565 . 7_554 123.809(13) ?
Ge3 I2 Ge3 5_565 . 31_555 123.809(13) ?
Ge3 I2 Ge3 5_565 . 12_554 162.500(15) ?
Ge3 I2 Ge3 5_565 . 36_555 99.156(11) ?
Ge3 I2 As1 5_565 . 2_554 97.307(9) ?
Ge3 I2 As1 5_565 . 26_555 158.083(10) ?
Ge3 I2 As1 5_565 . 17_454 73.781(9) ?
Ge3 I2 Ge3 29_555 . 25_565 68.952(13) ?
Ge3 I2 Ge3 29_555 . 5_565 83.521(11) ?
Ge3 I2 Ge3 29_555 . 7_554 123.809(13) ?
Ge3 I2 Ge3 29_555 . 31_555 123.809(13) ?
Ge3 I2 Ge3 29_555 . 12_554 99.156(11) ?
Ge3 I2 Ge3 29_555 . 36_555 162.500(15) ?
Ge3 I2 As1 29_555 . 2_554 158.083(10) ?
Ge3 I2 As1 29_555 . 26_555 97.307(9) ?
Ge3 I2 As1 29_555 . 41_555 73.781(9) ?
Ge3 I2 Ge3 7_554 . . 162.500(15) ?
Ge3 I2 Ge3 7_554 . 25_565 99.156(11) ?
Ge3 I2 Ge3 7_554 . 5_565 123.809(13) ?
Ge3 I2 Ge3 7_554 . 29_555 123.809(13) ?
Ge3 I2 Ge3 7_554 . 31_555 83.521(11) ?
Ge3 I2 Ge3 7_554 . 36_555 68.952(13) ?
Ge3 I2 As1 7_554 . 26_555 73.781(9) ?
Ge3 I2 As1 7_554 . 17_454 97.307(9) ?
Ge3 I2 As1 7_554 . 41_555 158.083(10) ?
Ge3 I2 Ge3 31_555 . . 99.156(11) ?
Ge3 I2 Ge3 31_555 . 25_565 162.500(15) ?
Ge3 I2 Ge3 31_555 . 5_565 123.809(13) ?
Ge3 I2 Ge3 31_555 . 29_555 123.809(13) ?
Ge3 I2 Ge3 31_555 . 7_554 83.521(11) ?
Ge3 I2 Ge3 31_555 . 12_554 68.952(13) ?
Ge3 I2 As1 31_555 . 2_554 73.781(9) ?
Ge3 I2 As1 31_555 . 17_454 158.083(10) ?
Ge3 I2 As1 31_555 . 41_555 97.307(9) ?
Ge3 I2 Ge3 12_554 . . 123.809(13) ?
Ge3 I2 Ge3 12_554 . 25_565 123.809(13) ?
Ge3 I2 Ge3 12_554 . 5_565 162.500(15) ?
Ge3 I2 Ge3 12_554 . 29_555 99.156(11) ?
Ge3 I2 Ge3 12_554 . 31_555 68.952(13) ?
Ge3 I2 Ge3 12_554 . 36_555 83.521(11) ?
Ge3 I2 As1 12_554 . 2_554 73.781(9) ?
Ge3 I2 As1 12_554 . 17_454 97.307(9) ?
Ge3 I2 As1 12_554 . 41_555 158.083(10) ?
Ge3 I2 Ge3 36_555 . . 123.809(13) ?
Ge3 I2 Ge3 36_555 . 25_565 123.809(13) ?
Ge3 I2 Ge3 36_555 . 5_565 99.156(11) ?
Ge3 I2 Ge3 36_555 . 29_555 162.500(15) ?
Ge3 I2 Ge3 36_555 . 7_554 68.952(13) ?
Ge3 I2 Ge3 36_555 . 12_554 83.521(11) ?
Ge3 I2 As1 36_555 . 26_555 73.781(9) ?
Ge3 I2 As1 36_555 . 17_454 158.083(10) ?
Ge3 I2 As1 36_555 . 41_555 97.307(9) ?
As1 I2 As1 2_554 . 26_555 90 ?
As1 I2 As1 2_554 . 17_454 120 ?
As1 I2 As1 2_554 . 41_555 120 ?
As1 I2 As1 26_555 . 2_554 90 ?
As1 I2 As1 26_555 . 17_454 120 ?
As1 I2 As1 26_555 . 41_555 120 ?
As1 I2 As1 17_454 . 2_554 120 ?
As1 I2 As1 17_454 . 26_555 120 ?
As1 I2 As1 17_454 . 41_555 90 ?
As1 I2 As1 41_555 . 2_554 120 ?
As1 I2 As1 41_555 . 26_555 120 ?
As1 I2 As1 41_555 . 17_454 90 ?
I1 Ge3 I2 . . . 113.887(13) ?
I1 Ge3 I2 . . 25_565 113.887(13) ?
I1 Ge3 Ge3 . . 29_555 69.24(2) ?
I1 Ge3 As2 . . . 65.785(17) ?
I1 Ge3 As2 . . 27_555 65.785(17) ?
I1 Ge3 As1 . . 41_555 165.85(3) ?
I2 Ge3 I2 . . 25_565 96.479(16) ?
I2 Ge3 Ge3 . . 29_555 69.456(15) ?
I2 Ge3 As2 . . . 79.626(11) ?
I2 Ge3 As2 . . 27_555 175.25(2) ?
I2 Ge3 As1 . . 41_555 74.729(13) ?
I2 Ge3 I2 25_565 . . 96.479(16) ?
I2 Ge3 Ge3 25_565 . 29_555 69.456(15) ?
I2 Ge3 As2 25_565 . . 175.25(2) ?
I2 Ge3 As2 25_565 . 27_555 79.626(11) ?
I2 Ge3 As1 25_565 . 41_555 74.729(13) ?
Ge3 Ge3 As2 29_555 . . 106.43(2) ?
Ge3 Ge3 As2 29_555 . 27_555 106.43(2) ?
Ge3 Ge3 As1 29_555 . 41_555 124.91(3) ?
As2 Ge3 As2 . . 27_555 104.13(3) ?
As2 Ge3 As1 . . 41_555 106.61(2) ?
As2 Ge3 As2 27_555 . . 104.13(3) ?
As2 Ge3 As1 27_555 . 41_555 106.61(2) ?
I1 As2 Ge3 . . . 72.332(17) ?
I1 As2 Ge3 . . 4_555 72.332(17) ?
I1 As2 Ge3 . . 18_555 72.332(17) ?
I1 As2 As2 . . 27_555 54.736(9) ?
I1 As2 As2 . . 29_555 54.736(9) ?
I1 As2 As2 . . 33_555 54.736(9) ?
I1 As2 As2 . . 11_555 180 ?
Ge3 As2 Ge3 . . 4_555 111.21(2) ?
Ge3 As2 Ge3 . . 18_555 111.21(2) ?
Ge3 As2 As2 . . 29_555 73.570(18) ?
Ge3 As2 As2 . . 33_555 123.08(2) ?
Ge3 As2 As2 . . 11_555 107.67(2) ?
Ge3 As2 Ge3 4_555 . . 111.21(2) ?
Ge3 As2 Ge3 4_555 . 18_555 111.21(2) ?
Ge3 As2 As2 4_555 . 27_555 73.570(18) ?
Ge3 As2 As2 4_555 . 29_555 123.08(2) ?
Ge3 As2 As2 4_555 . 11_555 107.67(2) ?
Ge3 As2 Ge3 18_555 . . 111.21(2) ?
Ge3 As2 Ge3 18_555 . 4_555 111.21(2) ?
Ge3 As2 As2 18_555 . 27_555 123.08(2) ?
Ge3 As2 As2 18_555 . 33_555 73.570(18) ?
Ge3 As2 As2 18_555 . 11_555 107.67(2) ?
As2 As2 As2 27_555 . 29_555 90 ?
As2 As2 As2 27_555 . 33_555 90 ?
As2 As2 As2 27_555 . 11_555 125.264(18) ?
As2 As2 As2 29_555 . 27_555 90 ?
As2 As2 As2 29_555 . 33_555 90 ?
As2 As2 As2 29_555 . 11_555 125.264(18) ?
As2 As2 As2 33_555 . 27_555 90 ?
As2 As2 As2 33_555 . 29_555 90 ?
As2 As2 As2 33_555 . 11_555 125.264(18) ?
As2 As2 As2 11_555 . 27_555 125.264(18) ?
As2 As2 As2 11_555 . 29_555 125.264(18) ?
As2 As2 As2 11_555 . 33_555 125.264(18) ?
I2 As1 I2 2_545 . 26_455 90 ?
I2 As1 I2 2_545 . 17_555 120 ?
I2 As1 I2 2_545 . 41_545 120 ?
I2 As1 Ge3 2_545 . 4_555 66.131(10) ?
I2 As1 Ge3 2_545 . 34_556 66.131(10) ?
I2 As1 Ge3 2_545 . 41_545 79.908(15) ?
I2 As1 Ge3 2_545 . 45_555 169.908(15) ?
I2 As1 I2 26_455 . 2_545 90 ?
I2 As1 I2 26_455 . 17_555 120 ?
I2 As1 I2 26_455 . 41_545 120 ?
I2 As1 Ge3 26_455 . 4_555 66.131(10) ?
I2 As1 Ge3 26_455 . 34_556 66.131(10) ?
I2 As1 Ge3 26_455 . 41_545 169.908(15) ?
I2 As1 Ge3 26_455 . 45_555 79.908(15) ?
I2 As1 I2 17_555 . 2_545 120 ?
I2 As1 I2 17_555 . 26_455 120 ?
I2 As1 I2 17_555 . 41_545 90 ?
I2 As1 Ge3 17_555 . 4_555 169.908(15) ?
I2 As1 Ge3 17_555 . 34_556 79.908(15) ?
I2 As1 Ge3 17_555 . 41_545 66.131(10) ?
I2 As1 Ge3 17_555 . 45_555 66.131(10) ?
I2 As1 I2 41_545 . 2_545 120 ?
I2 As1 I2 41_545 . 26_455 120 ?
I2 As1 I2 41_545 . 17_555 90 ?
I2 As1 Ge3 41_545 . 4_555 79.908(15) ?
I2 As1 Ge3 41_545 . 34_556 169.908(15) ?
I2 As1 Ge3 41_545 . 41_545 66.131(10) ?
I2 As1 Ge3 41_545 . 45_555 66.131(10) ?
Ge3 As1 Ge3 4_555 . 34_556 110.18(2) ?
Ge3 As1 Ge3 4_555 . 41_545 109.116(11) ?
Ge3 As1 Ge3 4_555 . 45_555 109.116(11) ?
Ge3 As1 Ge3 34_556 . 4_555 110.18(2) ?
Ge3 As1 Ge3 34_556 . 41_545 109.116(11) ?
Ge3 As1 Ge3 34_556 . 45_555 109.116(11) ?
Ge3 As1 Ge3 41_545 . 4_555 109.116(11) ?
Ge3 As1 Ge3 41_545 . 34_556 109.116(11) ?
Ge3 As1 Ge3 41_545 . 45_555 110.18(2) ?
Ge3 As1 Ge3 45_555 . 4_555 109.116(11) ?
Ge3 As1 Ge3 45_555 . 34_556 109.116(11) ?
Ge3 As1 Ge3 45_555 . 41_545 110.18(2) ?

loop_
_geom_bond_atom_site_label_1
_geom_bond_atom_site_label_2
_geom_bond_site_symmetry_1
_geom_bond_site_symmetry_2
_geom_bond_distance
_geom_bond_publ_flag
I1 Ge3 . . 3.5161(7) ?
I1 Ge3 . 25_555 3.5161(7) ?
I1 Ge3 . 4_555 3.5161(7) ?
I1 Ge3 . 28_555 3.5161(7) ?
I1 Ge3 . 5_555 3.5161(7) ?
I1 Ge3 . 29_555 3.5161(7) ?
I1 Ge3 . 10_555 3.5161(7) ?
I1 Ge3 . 34_555 3.5161(7) ?
I1 Ge3 . 18_555 3.5161(7) ?
I1 Ge3 . 42_555 3.5161(7) ?
I1 Ge3 . 22_555 3.5161(7) ?
I1 Ge3 . 46_555 3.5161(7) ?
I1 As2 . . 3.3655(4) ?
I1 As2 . 25_555 3.3655(4) ?
I1 As2 . 3_555 3.3655(4) ?
I1 As2 . 27_555 3.3655(4) ?
I1 As2 . 5_555 3.3655(4) ?
I1 As2 . 29_555 3.3655(4) ?
I1 As2 . 9_555 3.3655(4) ?
I1 As2 . 33_555 3.3655(4) ?
I2 Ge3 . . 3.5513(4) ?
I2 Ge3 . 25_565 3.5513(4) ?
I2 Ge3 . 5_565 3.5513(4) ?
I2 Ge3 . 29_555 3.5513(4) ?
I2 Ge3 . 7_554 3.5513(4) ?
I2 Ge3 . 31_555 3.5513(4) ?
I2 Ge3 . 12_554 3.5513(4) ?
I2 Ge3 . 36_555 3.5513(4) ?
I2 As1 . 2_554 3.7464(2) ?
I2 As1 . 26_555 3.7464(2) ?
I2 As1 . 17_454 3.7464(2) ?
I2 As1 . 41_555 3.7464(2) ?
Ge3 Ge3 . 29_555 2.4925(9) ?
Ge3 As2 . . 2.4636(6) ?
Ge3 As2 . 27_555 2.4636(6) ?
Ge3 As1 . 41_555 2.4513(7) ?
As2 As2 . 27_555 3.8862(6) ?
As2 As2 . 29_555 3.8862(6) ?
As2 As2 . 33_555 3.8862(6) ?
As2 As2 . 11_555 2.4457(6) ?
